data_4513514
loop_
_publ_author_name
'Nath, Karabi'
'Husain, Ahmad'
'Dastidar, Parthasarathi'

_publ_section_title
;
 Metallogels and Silver Nanoparticles Generated from a Series of
 Transition Metal-Based Coordination Polymers Derived from a New
 Bis-pyridyl-bis-amide Ligand and Various Carboxylates
;
_journal_issue 9
_journal_name_full 'Crystal Growth &amp; Design'
_journal_page_first 4635
_journal_paper_doi 10.1021/acs.cgd.5b00911
_journal_volume 15
_journal_year 2015
_chemical_formula_sum 'C21 H16 Cd N2 O5'
_chemical_formula_weight 488.76
_space_group_crystal_system monoclinic
_space_group_IT_number 14
_space_group_name_Hall '-P 2yn'
_space_group_name_H-M_alt 'P 1 21/n 1'
_symmetry_space_group_name_Hall '-P 2yn'
_symmetry_space_group_name_H-M 'P 1 21/n 1'
_atom_sites_solution_hydrogens geom
_audit_creation_method SHELXL-2014/7
_cell_angle_alpha 90
_cell_angle_beta 104.8720(10)
_cell_angle_gamma 90
_cell_formula_units_Z 4
_cell_length_a 14.0183(7)
_cell_length_b 7.0259(4)
_cell_length_c 19.4666(10)
_cell_measurement_reflns_used 9913
_cell_measurement_temperature 223(2)
_cell_measurement_theta_max 26.28
_cell_measurement_theta_min 3.02
_cell_volume 1853.06(17)
_computing_structure_refinement 'SHELXL-2014/7 (Sheldrick, 2014)'
_diffrn_ambient_temperature 223(2)
_diffrn_measured_fraction_theta_full 1.000
_diffrn_measured_fraction_theta_max 1.000
_diffrn_measurement_device_type 'Bruker APEX-II CCD'
_diffrn_measurement_method '\f and \w scans'
_diffrn_radiation_type MoK\a
_diffrn_radiation_wavelength 0.71073
_diffrn_reflns_av_R_equivalents 0.0174
_diffrn_reflns_av_unetI/netI 0.0120
_diffrn_reflns_laue_measured_fraction_full 1.000
_diffrn_reflns_laue_measured_fraction_max 1.000
_diffrn_reflns_limit_h_max 16
_diffrn_reflns_limit_h_min -16
_diffrn_reflns_limit_k_max 8
_diffrn_reflns_limit_k_min -8
_diffrn_reflns_limit_l_max 22
_diffrn_reflns_limit_l_min -23
_diffrn_reflns_number 19865
_diffrn_reflns_point_group_measured_fraction_full 1.000
_diffrn_reflns_point_group_measured_fraction_max 1.000
_diffrn_reflns_theta_full 25.242
_diffrn_reflns_theta_max 25.500
_diffrn_reflns_theta_min 2.065
_exptl_absorpt_coefficient_mu 1.216
_exptl_absorpt_correction_type multi-scan
_exptl_absorpt_process_details SADABS-2014/4
_exptl_crystal_colour colourless
_exptl_crystal_density_diffrn 1.752
_exptl_crystal_description BLOCK
_exptl_crystal_F_000 976
_exptl_crystal_size_max 0.530
_exptl_crystal_size_mid 0.280
_exptl_crystal_size_min 0.160
_exptl_transmission_factor_max 0.7453
_exptl_transmission_factor_min 0.6574
_refine_diff_density_max 0.281
_refine_diff_density_min -0.380
_refine_diff_density_rms 0.054
_refine_ls_extinction_method none
_refine_ls_goodness_of_fit_ref 1.054
_refine_ls_hydrogen_treatment constr
_refine_ls_matrix_type full
_refine_ls_number_parameters 262
_refine_ls_number_reflns 3447
_refine_ls_number_restraints 242
_refine_ls_restrained_S_all 1.023
_refine_ls_R_factor_all 0.0198
_refine_ls_R_factor_gt 0.0180
_refine_ls_shift/su_max 0.003
_refine_ls_shift/su_mean 0.000
_refine_ls_structure_factor_coef Fsqd
_refine_ls_weighting_details 'w=1/[\s^2^(Fo^2^)+(0.0249P)^2^+1.1684P] where P=(Fo^2^+2Fc^2^)/3'
_refine_ls_weighting_scheme calc
_refine_ls_wR_factor_gt 0.0481
_refine_ls_wR_factor_ref 0.0489
_reflns_Friedel_coverage 0.000
_reflns_number_gt 3208
_reflns_number_total 3447
_reflns_threshold_expression 'I > 2\s(I)'
_cod_data_source_file cg5b00911_si_002.cif
_cod_data_source_block CP6
_cod_depositor_comments 'Adding full bibliography for 4513508--4513516.cif.'
_cod_database_code 4513514
_shelx_shelxl_version_number 2014/7
_shelx_space_group_comment
;
The symmetry employed for this shelxl refinement is uniquely defined
by the following loop, which should always be used as a source of
symmetry information in preference to the above space-group names.
They are only intended as comments.
;
_shelx_estimated_absorpt_t_min 0.839
_shelx_estimated_absorpt_t_max 0.888

loop_
_space_group_symop_operation_xyz
'x, y, z'
'-x+1/2, y+1/2, -z+1/2'
'-x, -y, -z'
'x-1/2, -y-1/2, z-1/2'

loop_
_atom_site_label
_atom_site_type_symbol
_atom_site_fract_x
_atom_site_fract_y
_atom_site_fract_z
_atom_site_U_iso_or_equiv
_atom_site_adp_type
_atom_site_occupancy
_atom_site_site_symmetry_order
_atom_site_calc_flag
_atom_site_refinement_flags_posn
_atom_site_refinement_flags_adp
Cd1 Cd 0.80206(2) 0.51983(2) 0.29759(2) 0.02292(6) Uani 1 1 d . U
C1 C 1.07634(15) 1.2899(3) 0.03766(11) 0.0328(4) Uani 1 1 d . U
H1 H 1.1337 1.2272 0.0333 0.039 Uiso 1 1 calc R U
C2 C 1.02646(15) 1.2216(3) 0.08456(11) 0.0303(4) Uani 1 1 d . U
C3 C 0.94118(15) 1.3171(3) 0.09296(11) 0.0315(4) Uani 1 1 d . U
H3 H 0.9075 1.2709 0.1255 0.038 Uiso 1 1 calc R U
C4 C 0.90782(16) 1.4757(3) 0.05395(12) 0.0324(5) Uani 1 1 d . U
H4 H 0.8514 1.5384 0.0602 0.039 Uiso 1 1 calc R U
C5 C 0.95682(15) 1.5477(3) 0.00413(11) 0.0279(4) Uani 1 1 d . U
C6 C 1.06779(16) 1.0478(3) 0.12682(12) 0.0348(5) Uani 1 1 d . U
C7 C 1.01594(14) 0.7762(3) 0.19031(10) 0.0272(4) Uani 1 1 d . U
C8 C 1.10501(15) 0.6807(3) 0.21402(12) 0.0365(5) Uani 1 1 d . U
H8 H 1.1619 0.7216 0.2012 0.044 Uiso 1 1 calc R U
C9 C 1.10746(17) 0.5232(3) 0.25719(14) 0.0408(5) Uani 1 1 d . U
H9 H 1.1667 0.4553 0.2737 0.049 Uiso 1 1 calc R U
C10 C 1.02392(16) 0.4651(3) 0.27613(11) 0.0342(5) Uani 1 1 d . U
H10 H 1.0269 0.3567 0.3049 0.041 Uiso 1 1 calc R U
C11 C 0.93493(14) 0.7097(3) 0.21186(10) 0.0270(4) Uani 1 1 d . U
H11 H 0.8745 0.7739 0.1956 0.032 Uiso 1 1 calc R U
C12 C 0.79528(15) 0.5293(2) 0.43451(10) 0.0261(4) Uani 1 1 d . U
C13 C 0.79572(18) 0.5408(3) 0.51276(11) 0.0383(5) Uani 1 1 d . U
H13A H 0.7273 0.5369 0.5165 0.046 Uiso 1 1 calc R U
H13B H 0.8295 0.4282 0.5372 0.046 Uiso 1 1 calc R U
C14 C 0.84514(15) 0.7173(3) 0.55089(10) 0.0309(4) Uani 1 1 d . U
C15 C 0.79148(17) 0.8431(4) 0.58113(12) 0.0459(6) Uani 1 1 d . U
H15 H 0.7251 0.8168 0.5791 0.055 Uiso 1 1 calc R U
C16 C 0.66056(14) 0.5317(2) 0.16675(10) 0.0247(4) Uani 1 1 d . U
C17 C 0.59530(18) 0.5332(3) 0.09235(11) 0.0375(5) Uani 1 1 d . U
H17A H 0.5987 0.4085 0.0706 0.045 Uiso 1 1 calc R U
H17B H 0.6201 0.6282 0.0644 0.045 Uiso 1 1 calc R U
C18 C 0.98857(15) 0.9220(3) 0.58936(10) 0.0310(4) Uani 1 1 d . U
C19 C 0.94474(14) 0.7563(3) 0.55655(9) 0.0268(4) Uani 1 1 d . U
H19 H 0.9826 0.6695 0.5379 0.032 Uiso 1 1 calc R U
C20 C 0.9324(2) 1.0477(3) 0.61794(13) 0.0492(6) Uani 1 1 d . U
H20 H 0.9610 1.1606 0.6398 0.059 Uiso 1 1 calc R U
C21 C 0.8352(2) 1.0077(4) 0.61443(16) 0.0590(8) Uani 1 1 d . U
H21 H 0.7981 1.0923 0.6347 0.071 Uiso 1 1 calc R U
O1 O 1.15508(12) 1.0082(2) 0.14081(12) 0.0580(5) Uani 1 1 d . U
O2 O 0.87435(10) 0.5507(2) 0.41728(7) 0.0304(3) Uani 1 1 d . U
O3 O 0.71552(11) 0.4953(2) 0.38848(8) 0.0360(3) Uani 1 1 d . U
O4 O 0.67936(13) 0.6817(2) 0.20183(8) 0.0477(4) Uani 1 1 d . U
O5 O 0.69919(12) 0.3808(2) 0.19438(8) 0.0444(4) Uani 1 1 d . U
N1 N 0.99893(12) 0.9385(2) 0.14676(9) 0.0313(4) Uani 1 1 d . U
H1A H 0.9377 0.9734 0.1307 0.038 Uiso 1 1 calc R U
N2 N 0.93810(12) 0.5598(2) 0.25439(8) 0.0270(3) Uani 1 1 d . U

loop_
_atom_site_aniso_label
_atom_site_aniso_U_11
_atom_site_aniso_U_22
_atom_site_aniso_U_33
_atom_site_aniso_U_23
_atom_site_aniso_U_13
_atom_site_aniso_U_12
Cd1 0.02503(9) 0.02306(8) 0.01897(8) 0.00033(5) 0.00254(6) -0.00477(5)
C1 0.0282(10) 0.0298(10) 0.0429(12) 0.0079(9) 0.0133(9) 0.0034(8)
C2 0.0285(10) 0.0270(9) 0.0352(11) 0.0074(8) 0.0076(8) -0.0014(8)
C3 0.0329(11) 0.0304(10) 0.0337(11) 0.0070(8) 0.0129(9) -0.0019(8)
C4 0.0313(11) 0.0305(10) 0.0390(12) 0.0038(8) 0.0159(9) 0.0026(8)
C5 0.0272(10) 0.0247(9) 0.0330(11) 0.0032(8) 0.0098(8) -0.0016(8)
C6 0.0285(11) 0.0370(11) 0.0398(12) 0.0134(9) 0.0104(9) 0.0013(9)
C7 0.0256(10) 0.0289(9) 0.0263(9) 0.0078(8) 0.0050(8) 0.0002(8)
C8 0.0238(10) 0.0416(11) 0.0439(12) 0.0161(9) 0.0086(9) 0.0029(9)
C9 0.0274(11) 0.0429(12) 0.0507(14) 0.0198(10) 0.0076(10) 0.0103(9)
C10 0.0346(12) 0.0340(11) 0.0322(11) 0.0137(8) 0.0051(9) 0.0042(9)
C11 0.0251(10) 0.0296(9) 0.0254(9) 0.0063(7) 0.0048(8) 0.0041(8)
C12 0.0311(11) 0.0208(9) 0.0247(9) -0.0026(7) 0.0039(8) -0.0035(7)
C13 0.0448(13) 0.0425(12) 0.0295(11) -0.0043(9) 0.0127(10) -0.0193(10)
C14 0.0358(11) 0.0351(10) 0.0187(9) -0.0008(8) 0.0015(8) -0.0066(9)
C15 0.0349(12) 0.0634(15) 0.0357(12) -0.0106(11) 0.0021(10) 0.0019(11)
C16 0.0263(10) 0.0225(9) 0.0219(9) -0.0004(7) 0.0001(8) 0.0011(7)
C17 0.0423(13) 0.0383(11) 0.0247(10) -0.0059(8) -0.0042(9) 0.0151(9)
C18 0.0385(11) 0.0279(9) 0.0194(9) 0.0052(7) -0.0060(8) -0.0029(8)
C19 0.0335(10) 0.0262(9) 0.0174(9) 0.0021(7) 0.0006(8) -0.0018(8)
C20 0.0534(15) 0.0349(12) 0.0458(14) -0.0145(10) -0.0118(12) 0.0042(11)
C21 0.0490(16) 0.0623(17) 0.0568(17) -0.0280(13) -0.0028(13) 0.0167(12)
O1 0.0290(9) 0.0596(11) 0.0882(15) 0.0431(10) 0.0201(9) 0.0085(7)
O2 0.0273(7) 0.0372(7) 0.0256(7) -0.0028(6) 0.0045(6) -0.0059(6)
O3 0.0267(8) 0.0475(9) 0.0315(8) -0.0114(6) 0.0031(6) -0.0068(6)
O4 0.0712(11) 0.0253(8) 0.0337(8) -0.0058(6) -0.0103(8) -0.0008(7)
O5 0.0561(10) 0.0282(8) 0.0349(8) 0.0000(6) -0.0137(7) 0.0083(7)
N1 0.0231(8) 0.0317(8) 0.0384(10) 0.0157(7) 0.0067(7) 0.0042(7)
N2 0.0278(9) 0.0274(8) 0.0250(8) 0.0059(6) 0.0050(7) -0.0005(7)

loop_
_atom_type_symbol
_atom_type_description
_atom_type_scat_dispersion_real
_atom_type_scat_dispersion_imag
_atom_type_scat_source
C C 0.0033 0.0016 'International Tables Vol C Tables 4.2.6.8 and 6.1.1.4'
H H 0.0000 0.0000 'International Tables Vol C Tables 4.2.6.8 and 6.1.1.4'
Cd Cd -0.8075 1.2024 'International Tables Vol C Tables 4.2.6.8 and 6.1.1.4'
N N 0.0061 0.0033 'International Tables Vol C Tables 4.2.6.8 and 6.1.1.4'
O O 0.0106 0.0060 'International Tables Vol C Tables 4.2.6.8 and 6.1.1.4'

loop_
_geom_angle_atom_site_label_1
_geom_angle_atom_site_label_2
_geom_angle_atom_site_label_3
_geom_angle
_geom_angle_site_symmetry_1
_geom_angle_site_symmetry_3
N2 Cd1 O2 99.70(5) . .
N2 Cd1 O5 97.04(6) . .
O2 Cd1 O5 156.11(5) . .
N2 Cd1 O4 91.36(6) . 2_645
O2 Cd1 O4 94.00(5) . 2_645
O5 Cd1 O4 68.59(5) . 2_645
N2 Cd1 O3 155.18(5) . .
O2 Cd1 O3 55.48(5) . .
O5 Cd1 O3 106.50(5) . .
O4 Cd1 O3 90.01(5) 2_645 .
N2 Cd1 O4 98.67(6) . .
O2 Cd1 O4 139.72(5) . .
O5 Cd1 O4 52.61(5) . .
O4 Cd1 O4 121.06(4) 2_645 .
O3 Cd1 O4 101.80(6) . .
N2 Cd1 O5 85.39(6) . 2_655
O2 Cd1 O5 81.48(5) . 2_655
O5 Cd1 O5 116.91(4) . 2_655
O4 Cd1 O5 173.89(5) 2_645 2_655
O3 Cd1 O5 90.79(5) . 2_655
O4 Cd1 O5 64.65(5) . 2_655
N2 Cd1 C12 127.21(6) . .
O2 Cd1 C12 27.52(5) . .
O5 Cd1 C12 133.08(6) . .
O4 Cd1 C12 92.94(5) 2_645 .
O3 Cd1 C12 27.98(6) . .
O4 Cd1 C12 122.83(6) . .
O5 Cd1 C12 84.95(5) 2_655 .
C2 C1 C5 121.25(19) . 3_785
C2 C1 H1 119.4 . .
C5 C1 H1 119.4 3_785 .
C1 C2 C3 120.05(18) . .
C1 C2 C6 117.25(18) . .
C3 C2 C6 122.68(18) . .
C4 C3 C2 120.16(19) . .
C4 C3 H3 119.9 . .
C2 C3 H3 119.9 . .
C3 C4 C5 121.1(2) . .
C3 C4 H4 119.5 . .
C5 C4 H4 119.5 . .
C1 C5 C4 122.55(19) 3_785 .
C1 C5 C5 118.6(2) 3_785 3_785
C4 C5 C5 118.9(2) . 3_785
O1 C6 N1 123.52(19) . .
O1 C6 C2 122.20(19) . .
N1 C6 C2 114.27(18) . .
C8 C7 C11 118.20(17) . .
C8 C7 N1 126.31(18) . .
C11 C7 N1 115.48(17) . .
C9 C8 C7 117.92(19) . .
C9 C8 H8 121.0 . .
C7 C8 H8 121.0 . .
C10 C9 C8 120.6(2) . .
C10 C9 H9 119.7 . .
C8 C9 H9 119.7 . .
N2 C10 C9 121.53(18) . .
N2 C10 H10 119.2 . .
C9 C10 H10 119.2 . .
N2 C11 C7 123.63(17) . .
N2 C11 H11 118.2 . .
C7 C11 H11 118.2 . .
O2 C12 O3 121.21(18) . .
O2 C12 C13 119.12(18) . .
O3 C12 C13 119.66(19) . .
O2 C12 Cd1 58.46(10) . .
O3 C12 Cd1 62.79(11) . .
C13 C12 Cd1 177.28(14) . .
C14 C13 C12 114.61(17) . .
C14 C13 H13A 108.6 . .
C12 C13 H13A 108.6 . .
C14 C13 H13B 108.6 . .
C12 C13 H13B 108.6 . .
H13A C13 H13B 107.6 . .
C15 C14 C19 118.74(19) . .
C15 C14 C13 119.9(2) . .
C19 C14 C13 121.31(19) . .
C14 C15 C21 120.5(2) . .
C14 C15 H15 119.8 . .
C21 C15 H15 119.8 . .
O4 C16 O5 118.35(17) . .
O4 C16 C17 120.86(17) . .
O5 C16 C17 120.77(17) . .
C16 C17 C18 112.93(18) . 4_575
C16 C17 H17A 109.0 . .
C18 C17 H17A 109.0 4_575 .
C16 C17 H17B 109.0 . .
C18 C17 H17B 109.0 4_575 .
H17A C17 H17B 107.8 . .
C20 C18 C19 119.1(2) . .
C20 C18 C17 120.5(2) . 4_676
C19 C18 C17 120.4(2) . 4_676
C18 C19 C14 120.93(19) . .
C18 C19 H19 119.5 . .
C14 C19 H19 119.5 . .
C21 C20 C18 120.4(2) . .
C21 C20 H20 119.8 . .
C18 C20 H20 119.8 . .
C20 C21 C15 120.4(2) . .
C20 C21 H21 119.8 . .
C15 C21 H21 119.8 . .
C12 O2 Cd1 94.02(11) . .
C12 O3 Cd1 89.22(12) . .
C16 O4 Cd1 148.27(13) . 2_655
C16 O4 Cd1 91.87(12) . .
Cd1 O4 Cd1 113.63(6) 2_655 .
C16 O5 Cd1 96.77(12) . .
C16 O5 Cd1 149.92(13) . 2_645
Cd1 O5 Cd1 111.88(5) . 2_645
C6 N1 C7 127.25(17) . .
C6 N1 H1A 116.4 . .
C7 N1 H1A 116.4 . .
C11 N2 C10 118.09(17) . .
C11 N2 Cd1 115.26(13) . .
C10 N2 Cd1 125.86(13) . .

loop_
_geom_bond_atom_site_label_1
_geom_bond_atom_site_label_2
_geom_bond_distance
_geom_bond_site_symmetry_2
Cd1 N2 2.2904(16) .
Cd1 O2 2.3000(13) .
Cd1 O5 2.3630(14) .
Cd1 O4 2.3899(15) 2_645
Cd1 O3 2.3944(16) .
Cd1 O4 2.4659(15) .
Cd1 O5 2.5410(16) 2_655
Cd1 C12 2.692(2) .
C1 C2 1.371(3) .
C1 C5 1.409(3) 3_785
C1 H1 0.9400 .
C2 C3 1.416(3) .
C2 C6 1.503(3) .
C3 C4 1.362(3) .
C3 H3 0.9400 .
C4 C5 1.418(3) .
C4 H4 0.9400 .
C5 C1 1.409(3) 3_785
C5 C5 1.429(4) 3_785
C6 O1 1.216(3) .
C6 N1 1.365(3) .
C7 C8 1.388(3) .
C7 C11 1.389(3) .
C7 N1 1.405(2) .
C8 C9 1.385(3) .
C8 H8 0.9400 .
C9 C10 1.377(3) .
C9 H9 0.9400 .
C10 N2 1.345(3) .
C10 H10 0.9400 .
C11 N2 1.333(2) .
C11 H11 0.9400 .
C12 O2 1.247(2) .
C12 O3 1.263(2) .
C12 C13 1.524(3) .
C13 C14 1.518(3) .
C13 H13A 0.9800 .
C13 H13B 0.9800 .
C14 C15 1.386(3) .
C14 C19 1.399(3) .
C15 C21 1.389(3) .
C15 H15 0.9400 .
C16 O4 1.247(2) .
C16 O5 1.248(2) .
C16 C17 1.501(3) .
C17 C18 1.515(3) 4_575
C17 H17A 0.9800 .
C17 H17B 0.9800 .
C18 C20 1.391(3) .
C18 C19 1.392(3) .
C18 C17 1.515(3) 4_676
C19 H19 0.9400 .
C20 C21 1.376(4) .
C20 H20 0.9400 .
C21 H21 0.9400 .
O4 Cd1 2.3899(15) 2_655
O5 Cd1 2.5411(16) 2_645
N1 H1A 0.8700 .

loop_
_geom_hbond_atom_site_label_D
_geom_hbond_atom_site_label_H
_geom_hbond_atom_site_label_A
_geom_hbond_distance_DH
_geom_hbond_distance_HA
_geom_hbond_distance_DA
_geom_hbond_angle_DHA
_geom_hbond_site_symmetry_A
C8 H8 O1 0.94 2.32 2.887(3) 118.2 .
C11 H11 O3 0.94 2.37 3.190(2) 145.2 2_655
C17 H17A O2 0.98 2.54 3.428(3) 150.0 2_645
N1 H1A O3 0.87 2.09 2.934(2) 163.6 2_655

loop_
_geom_torsion_atom_site_label_1
_geom_torsion_atom_site_label_2
_geom_torsion_atom_site_label_3
_geom_torsion_atom_site_label_4
_geom_torsion
_geom_torsion_site_symmetry_1
_geom_torsion_site_symmetry_4
C5 C1 C2 C3 -1.5(3) 3_785 .
C5 C1 C2 C6 -179.89(19) 3_785 .
C1 C2 C3 C4 0.7(3) . .
C6 C2 C3 C4 179.0(2) . .
C2 C3 C4 C5 0.4(3) . .
C3 C4 C5 C1 179.3(2) . 3_785
C3 C4 C5 C5 -0.7(4) . 3_785
C1 C2 C6 O1 26.9(3) . .
C3 C2 C6 O1 -151.4(2) . .
C1 C2 C6 N1 -152.1(2) . .
C3 C2 C6 N1 29.5(3) . .
C11 C7 C8 C9 0.7(3) . .
N1 C7 C8 C9 179.6(2) . .
C7 C8 C9 C10 -0.5(4) . .
C8 C9 C10 N2 -0.9(4) . .
C8 C7 C11 N2 0.4(3) . .
N1 C7 C11 N2 -178.60(18) . .
O2 C12 C13 C14 51.4(3) . .
O3 C12 C13 C14 -129.7(2) . .
C12 C13 C14 C15 119.4(2) . .
C12 C13 C14 C19 -60.8(3) . .
C19 C14 C15 C21 2.0(3) . .
C13 C14 C15 C21 -178.2(2) . .
O4 C16 C17 C18 -68.8(3) . 4_575
O5 C16 C17 C18 112.9(2) . 4_575
C20 C18 C19 C14 1.2(3) . .
C17 C18 C19 C14 -177.36(17) 4_676 .
C15 C14 C19 C18 -2.6(3) . .
C13 C14 C19 C18 177.66(18) . .
C19 C18 C20 C21 0.6(3) . .
C17 C18 C20 C21 179.2(2) 4_676 .
C18 C20 C21 C15 -1.2(4) . .
C14 C15 C21 C20 -0.2(4) . .
O3 C12 O2 Cd1 2.62(18) . .
C13 C12 O2 Cd1 -178.54(15) . .
O2 C12 O3 Cd1 -2.51(18) . .
C13 C12 O3 Cd1 178.66(16) . .
O5 C16 O4 Cd1 150.8(2) . 2_655
C17 C16 O4 Cd1 -27.5(4) . 2_655
O5 C16 O4 Cd1 6.2(2) . .
C17 C16 O4 Cd1 -172.15(18) . .
O4 C16 O5 Cd1 -6.5(2) . .
C17 C16 O5 Cd1 171.84(18) . .
O4 C16 O5 Cd1 156.0(2) . 2_645
C17 C16 O5 Cd1 -25.7(4) . 2_645
O1 C6 N1 C7 5.7(4) . .
C2 C6 N1 C7 -175.32(19) . .
C8 C7 N1 C6 -9.1(4) . .
C11 C7 N1 C6 169.8(2) . .
C7 C11 N2 C10 -1.7(3) . .
C7 C11 N2 Cd1 168.68(15) . .
C9 C10 N2 C11 2.0(3) . .
C9 C10 N2 Cd1 -167.32(17) . .
